data_9004237
loop_
_publ_author_name
'Holtstam, D.'
'Linqvist, B.'
'Johnsson, M.'
'Norrestam, R.'

_publ_section_title
;
 Zenzenite: Pb3(Fe,Mn)4Mn3O15, a new mineral species
 from Langban, Filipstad, Sweden, and its crystal structure
;
_journal_name_full 'The Canadian Mineralogist'
_journal_page_first 347
_journal_page_last 354
_journal_volume 29
_journal_year 1991
_chemical_compound_source 'Langban, Filipstad, Sweden'
_chemical_formula_sum 'Fe2.45 Mn4.55 O15 Pb3'
_chemical_name_mineral Zenzenite
_space_group_IT_number 193
_symmetry_space_group_name_Hall '-P 6c 2'
_symmetry_space_group_name_H-M 'P 63/m c m'
_cell_angle_alpha 90
_cell_angle_beta 90
_cell_angle_gamma 120
_cell_length_a 10.008
_cell_length_b 10.008
_cell_length_c 13.672
_cell_formula_units_Z 4
_cell_volume 1185.925
_database_code_amcsd 0005262
_exptl_crystal_density_diffrn 6.992
_cod_original_formula_sum 'Pb3 Mn4.55 Fe2.45 O15'
_cod_database_code 9004237

loop_
_space_group_symop_operation_xyz
x,y,z
-x,-x+y,z
x,x-y,-z
-x+y,-x,1/2-z
x-y,x,1/2+z
-y,-x,1/2+z
y,x,1/2-z
y,-x+y,-z
-y,x-y,z
x-y,-y,z
-x+y,y,-z
x,y,1/2-z
-x,-y,1/2+z
x,x-y,1/2+z
-x,-x+y,1/2-z
x-y,x,-z
-x+y,-x,z
y,x,z
-y,-x,-z
-y,x-y,1/2-z
y,-x+y,1/2+z
-x+y,y,1/2+z
x-y,-y,1/2-z
-x,-y,-z

loop_
_atom_site_label
_atom_site_fract_x
_atom_site_fract_y
_atom_site_fract_z
_atom_site_occupancy
_atom_site_U_iso_or_equiv
Pb1 0.61360 0.61360 0.75000 1.00000 0.01540
Pb2 0.26780 0.26780 0.75000 1.00000 0.01230
Mn1 0.83180 0.16830 0.50000 0.91000 0.00880
Fe1 0.83180 0.16830 0.50000 0.09000 0.00880
Fe2 0.33333 0.66667 0.14620 1.00000 0.00610
Mn3 0.50000 0.50000 0.50000 0.91000 0.00840
Fe3 0.50000 0.50000 0.50000 0.09000 0.00840
Mn4 0.00000 0.00000 0.00000 0.91000 0.01060
Fe4 0.00000 0.00000 0.00000 0.09000 0.01060
O1 0.48820 0.32710 0.08020 1.00000 0.01250
O2 0.52540 0.17270 0.25000 1.00000 0.00860
O3 0.16450 0.16450 0.07300 1.00000 0.01220
O4 0.67090 0.67090 0.07340 1.00000 0.01020

loop_
_cod_related_entry_id
_cod_related_entry_database
_cod_related_entry_code
1 AMCSD 0005262
